data_4023375
loop_
_publ_author_name
'Douglass F. Taber'
'P. Ganapati Reddy'
'Kyle O. Arneson'

_publ_section_title
;
 A Potential Route to Neuroprostanes and Isoprostanes: Preparation
 of the Four Enantiomerically Pure Diastereomers of 13-F~4t~-NeuroP
;
_journal_name_full 'Journal of Organic Chemistry'
_journal_page_first 3467
_journal_page_last 3474
_journal_paper_doi 10.1021/jo702600v
_journal_volume 73
_journal_year 2008
_chemical_absolute_configuration ad
_chemical_formula_sum 'C36 H31 Br3 O8'
_chemical_formula_weight 831.34
_chemical_name_systematic
; 
 ? 
;
_space_group_IT_number 5
_symmetry_cell_setting monoclinic
_symmetry_space_group_name_Hall 'C 2y'
_symmetry_space_group_name_H-M 'C 1 2 1'
_atom_sites_solution_hydrogens geom
_atom_sites_solution_primary direct
_atom_sites_solution_secondary difmap
_audit_creation_method SHELXL-97
_cell_angle_alpha 90.00
_cell_angle_beta 90.00(4)
_cell_angle_gamma 90.00
_cell_formula_units_Z 4
_cell_length_a 73.380(8)
_cell_length_b 5.931(2)
_cell_length_c 7.879(4)
_cell_measurement_reflns_used 953
_cell_measurement_temperature 120(2)
_cell_measurement_theta_max 28.15
_cell_measurement_theta_min 2.81
_cell_volume 3429(2)
_computing_cell_refinement 'SAINT (Bruker, 2002)'
_computing_data_collection 'SMART (Bruker, 2002)'
_computing_data_reduction SAINT
_computing_molecular_graphics 'SHELXTL (Sheldrick, 2001)'
_computing_publication_material SHELXTL
_computing_structure_refinement 'SHELXL-97 (Sheldrick, 1997)'
_computing_structure_solution 'SHELXS-97 (Sheldrick, 1990)'
_diffrn_ambient_temperature 120(2)
_diffrn_detector_area_resol_mean 836.6
_diffrn_measured_fraction_theta_full 0.999
_diffrn_measured_fraction_theta_max 0.999
_diffrn_measurement_device_type 'Bruker AXS APEX diffractometer'
_diffrn_measurement_method \w
_diffrn_radiation_monochromator graphite
_diffrn_radiation_source 'fine-focus sealed tube'
_diffrn_radiation_type MoK\a
_diffrn_radiation_wavelength 0.71073
_diffrn_reflns_av_R_equivalents 0.0463
_diffrn_reflns_av_sigmaI/netI 0.0530
_diffrn_reflns_limit_h_max 86
_diffrn_reflns_limit_h_min -86
_diffrn_reflns_limit_k_max 7
_diffrn_reflns_limit_k_min -7
_diffrn_reflns_limit_l_max 9
_diffrn_reflns_limit_l_min -9
_diffrn_reflns_number 16320
_diffrn_reflns_theta_full 25.00
_diffrn_reflns_theta_max 25.00
_diffrn_reflns_theta_min 1.67
_diffrn_standards_decay_% 1
_diffrn_standards_interval_count 0
_diffrn_standards_interval_time 0
_diffrn_standards_number 0
_exptl_absorpt_coefficient_mu 3.580
_exptl_absorpt_correction_T_max 0.9158
_exptl_absorpt_correction_T_min 0.4829
_exptl_absorpt_correction_type multi-scan
_exptl_absorpt_process_details 'SADABS (Sheldrick, 2003)'
_exptl_crystal_colour colourless
_exptl_crystal_density_diffrn 1.610
_exptl_crystal_density_method 'not measured'
_exptl_crystal_description needle
_exptl_crystal_F_000 1664
_exptl_crystal_size_max 0.24
_exptl_crystal_size_mid 0.05
_exptl_crystal_size_min 0.03
_refine_diff_density_max 0.575
_refine_diff_density_min -0.517
_refine_diff_density_rms 0.079
_refine_ls_abs_structure_details 'Flack H D (1983), Acta Cryst. A39, 876-881, Friedel pairs=3380'
_refine_ls_abs_structure_Flack 0.015(11)
_refine_ls_extinction_method none
_refine_ls_goodness_of_fit_ref 1.045
_refine_ls_hydrogen_treatment constr
_refine_ls_matrix_type full
_refine_ls_number_parameters 425
_refine_ls_number_reflns 6003
_refine_ls_number_restraints 1
_refine_ls_restrained_S_all 1.045
_refine_ls_R_factor_all 0.0461
_refine_ls_R_factor_gt 0.0419
_refine_ls_shift/su_max 0.001
_refine_ls_shift/su_mean 0.000
_refine_ls_structure_factor_coef Fsqd
_refine_ls_weighting_details 'calc w=1/[\s^2^(Fo^2^)+(0.0459P)^2^+9.7491P] where P=(Fo^2^+2Fc^2^)/3'
_refine_ls_weighting_scheme calc
_refine_ls_wR_factor_gt 0.1018
_refine_ls_wR_factor_ref 0.1046
_reflns_number_gt 5631
_reflns_number_total 6003
_reflns_threshold_expression >2sigma(I)
_cod_data_source_file jo702600v-File001.cif
_cod_data_source_block dout021a
_cod_depositor_comments
;
The following automatic conversions were performed:
'_symmetry_cell_setting' value 'Monoclinic' changed to 'monoclinic'
according to '/home/saulius/struct/CIF-dictionaries/cif_core.dic'
dictionary named 'cif_core.dic' version 2.4.1 from 2010-06-29.

Automatic conversion script
Id: cif_fix_enum 1527 2010-12-29 10:47:43Z saulius 
;
_cod_original_sg_symbol_H-M 'C 2'
_cod_database_code 4023375

loop_
_symmetry_equiv_pos_as_xyz
'x, y, z'
'-x, y, -z'
'x+1/2, y+1/2, z'
'-x+1/2, y+1/2, -z'

loop_
_atom_site_label
_atom_site_type_symbol
_atom_site_fract_x
_atom_site_fract_y
_atom_site_fract_z
_atom_site_U_iso_or_equiv
_atom_site_adp_type
_atom_site_occupancy
_atom_site_symmetry_multiplicity
_atom_site_calc_flag
_atom_site_refinement_flags
_atom_site_disorder_assembly
_atom_site_disorder_group
Br1 Br 0.006401(8) 0.85818(11) 1.25665(8) 0.03836(17) Uani 1 1 d . . .
Br2 Br 0.023275(8) 1.39579(10) 0.60771(7) 0.03479(16) Uani 1 1 d . . .
Br3 Br 0.276851(8) 0.97399(11) 0.76868(8) 0.03648(16) Uani 1 1 d . . .
C1 C 0.14750(6) 0.8800(10) 0.9854(6) 0.0210(10) Uani 1 1 d . . .
C2 C 0.13480(7) 0.6840(10) 1.0280(7) 0.0247(12) Uani 1 1 d . . .
H2A H 0.1296 0.7056 1.1426 0.030 Uiso 1 1 calc R . .
H2B H 0.1417 0.5408 1.0275 0.030 Uiso 1 1 calc R . .
C3 C 0.11950(7) 0.6733(9) 0.8963(7) 0.0220(11) Uani 1 1 d . . .
H3A H 0.1116 0.8088 0.9126 0.026 Uiso 1 1 calc R . .
C4 C 0.10737(6) 0.4609(9) 0.9154(6) 0.0206(11) Uani 1 1 d . . .
H4A H 0.1125 0.3555 1.0024 0.025 Uiso 1 1 calc R . .
C5 C 0.10658(7) 0.3494(9) 0.7410(7) 0.0249(12) Uani 1 1 d . . .
H5A H 0.1156 0.2262 0.7325 0.030 Uiso 1 1 calc R . .
H5B H 0.0943 0.2870 0.7188 0.030 Uiso 1 1 calc R . .
C6 C 0.11100(7) 0.5375(9) 0.6171(7) 0.0239(12) Uani 1 1 d . . .
H6A H 0.1148 0.4808 0.5031 0.029 Uiso 1 1 calc R . .
C7 C 0.12605(7) 0.6719(9) 0.7085(7) 0.0233(12) Uani 1 1 d . . .
H7A H 0.1268 0.8289 0.6629 0.028 Uiso 1 1 calc R . .
C8 C 0.14409(7) 0.5490(9) 0.6859(7) 0.0239(12) Uani 1 1 d . . .
H8A H 0.1452 0.4041 0.7363 0.029 Uiso 1 1 calc R . .
C9 C 0.15811(7) 0.6248(10) 0.6037(7) 0.0250(12) Uani 1 1 d . . .
H9A H 0.1585 0.7771 0.5667 0.030 Uiso 1 1 calc R . .
C10 C 0.17375(6) 0.4672(10) 0.5679(7) 0.0254(11) Uani 1 1 d . . .
H10A H 0.1731 0.3346 0.6461 0.031 Uiso 1 1 calc R . .
C11 C 0.17338(7) 0.3865(12) 0.3845(7) 0.0322(12) Uani 1 1 d . . .
H11A H 0.1734 0.5180 0.3070 0.039 Uiso 1 1 calc R . .
H11B H 0.1844 0.2952 0.3606 0.039 Uiso 1 1 calc R . .
C12 C 0.15694(8) 0.2501(10) 0.3551(8) 0.0308(13) Uani 1 1 d . . .
C13 C 0.14329(9) 0.1479(11) 0.3432(8) 0.0343(14) Uani 1 1 d . . .
H13 H 0.1323 0.0653 0.3336 0.041 Uiso 1 1 calc R . .
C14 C 0.17829(7) 0.9974(11) 0.9854(7) 0.0313(13) Uani 1 1 d . . .
H14A H 0.1750 1.1469 1.0321 0.038 Uiso 1 1 calc R . .
H14B H 0.1790 1.0094 0.8602 0.038 Uiso 1 1 calc R . .
C15 C 0.19621(8) 0.9202(12) 1.0566(9) 0.0418(16) Uani 1 1 d . . .
H15A H 0.2057 1.0298 1.0276 0.063 Uiso 1 1 calc R . .
H15B H 0.1994 0.7730 1.0084 0.063 Uiso 1 1 calc R . .
H15C H 0.1953 0.9074 1.1803 0.063 Uiso 1 1 calc R . .
C16 C 0.07619(7) 0.3986(11) 1.0002(6) 0.0258(12) Uani 1 1 d . . .
C17 C 0.05915(8) 0.5171(10) 1.0541(7) 0.0265(12) Uani 1 1 d . . .
C18 C 0.05981(7) 0.7318(10) 1.1188(7) 0.0271(13) Uani 1 1 d . . .
H18A H 0.0710 0.8112 1.1210 0.032 Uiso 1 1 calc R . .
C19 C 0.04393(7) 0.8347(10) 1.1816(7) 0.0289(13) Uani 1 1 d . . .
H19A H 0.0443 0.9816 1.2295 0.035 Uiso 1 1 calc R . .
C20 C 0.02767(7) 0.7151(10) 1.1715(7) 0.0264(12) Uani 1 1 d . . .
C21 C 0.02672(8) 0.5038(10) 1.1049(7) 0.0305(13) Uani 1 1 d . . .
H21A H 0.0154 0.4263 1.0994 0.037 Uiso 1 1 calc R . .
C22 C 0.04275(7) 0.4018(11) 1.0446(6) 0.0268(12) Uani 1 1 d . . .
H22A H 0.0423 0.2545 0.9975 0.032 Uiso 1 1 calc R . .
C23 C 0.09295(7) 0.8406(9) 0.4975(6) 0.0225(12) Uani 1 1 d . . .
C24 C 0.07575(6) 0.9689(10) 0.5217(6) 0.0223(11) Uani 1 1 d . . .
C25 C 0.06222(7) 0.8887(11) 0.6317(6) 0.0254(11) Uani 1 1 d . . .
H25A H 0.0639 0.7496 0.6895 0.031 Uiso 1 1 calc R . .
C26 C 0.04629(7) 1.0139(10) 0.6561(7) 0.0260(12) Uani 1 1 d . . .
H26A H 0.0369 0.9596 0.7283 0.031 Uiso 1 1 calc R . .
C27 C 0.04444(7) 1.2209(9) 0.5723(7) 0.0248(12) Uani 1 1 d . . .
C28 C 0.05787(7) 1.3018(10) 0.4644(7) 0.0248(12) Uani 1 1 d . . .
H28A H 0.0565 1.4429 0.4089 0.030 Uiso 1 1 calc R . .
C29 C 0.07341(7) 1.1725(10) 0.4390(7) 0.0240(12) Uani 1 1 d . . .
H29A H 0.0826 1.2248 0.3637 0.029 Uiso 1 1 calc R . .
C30 C 0.20461(7) 0.4655(11) 0.6661(7) 0.0267(12) Uani 1 1 d . . .
C31 C 0.22172(7) 0.6022(9) 0.6889(7) 0.0245(12) Uani 1 1 d . . .
C32 C 0.22412(8) 0.8136(10) 0.6222(7) 0.0281(13) Uani 1 1 d . . .
H32A H 0.2145 0.8837 0.5611 0.034 Uiso 1 1 calc R . .
C33 C 0.24074(7) 0.9262(10) 0.6439(7) 0.0270(12) Uani 1 1 d . . .
H33A H 0.2427 1.0709 0.5956 0.032 Uiso 1 1 calc R . .
C34 C 0.25436(7) 0.8199(10) 0.7387(7) 0.0267(12) Uani 1 1 d . . .
C35 C 0.25222(8) 0.6113(11) 0.8083(7) 0.0305(13) Uani 1 1 d . . .
H35A H 0.2617 0.5441 0.8725 0.037 Uiso 1 1 calc R . .
C36 C 0.23559(7) 0.4973(11) 0.7832(7) 0.0264(12) Uani 1 1 d . . .
H36A H 0.2338 0.3511 0.8295 0.032 Uiso 1 1 calc R . .
O1 O 0.16487(5) 0.8306(6) 1.0339(5) 0.0285(9) Uani 1 1 d . . .
O2 O 0.14330(5) 1.0504(6) 0.9173(5) 0.0282(9) Uani 1 1 d . . .
O3 O 0.08938(5) 0.5476(6) 0.9682(5) 0.0248(9) Uani 1 1 d . . .
O4 O 0.07784(5) 0.1950(6) 0.9885(5) 0.0316(9) Uani 1 1 d . . .
O5 O 0.09430(5) 0.6720(6) 0.6112(5) 0.0235(8) Uani 1 1 d . . .
O6 O 0.10458(5) 0.8847(8) 0.3919(5) 0.0313(9) Uani 1 1 d . . .
O7 O 0.19104(5) 0.5905(6) 0.5953(5) 0.0262(9) Uani 1 1 d . . .
O8 O 0.20317(6) 0.2727(7) 0.7035(7) 0.0425(12) Uani 1 1 d . . .

loop_
_atom_site_aniso_label
_atom_site_aniso_U_11
_atom_site_aniso_U_22
_atom_site_aniso_U_33
_atom_site_aniso_U_23
_atom_site_aniso_U_13
_atom_site_aniso_U_12
Br1 0.0228(3) 0.0430(4) 0.0492(4) -0.0031(3) 0.0081(2) 0.0022(3)
Br2 0.0259(3) 0.0371(3) 0.0413(3) 0.0016(3) 0.0008(2) 0.0112(3)
Br3 0.0230(3) 0.0483(4) 0.0382(3) 0.0023(3) -0.0014(2) -0.0126(3)
C1 0.017(2) 0.026(3) 0.020(2) -0.004(2) -0.0055(19) -0.002(2)
C2 0.024(3) 0.029(3) 0.022(3) -0.002(2) -0.001(2) 0.000(2)
C3 0.018(3) 0.019(3) 0.030(3) 0.001(2) -0.002(2) 0.001(2)
C4 0.011(2) 0.023(3) 0.028(3) 0.002(2) -0.0008(19) 0.003(2)
C5 0.016(3) 0.021(3) 0.037(3) -0.003(2) 0.001(2) 0.003(2)
C6 0.015(3) 0.027(3) 0.029(3) -0.006(2) 0.000(2) 0.005(2)
C7 0.016(3) 0.018(3) 0.035(3) 0.003(2) -0.001(2) 0.002(2)
C8 0.014(3) 0.027(3) 0.031(3) -0.006(2) -0.001(2) 0.003(2)
C9 0.018(3) 0.024(3) 0.033(3) -0.001(2) -0.001(2) -0.001(2)
C10 0.011(2) 0.021(3) 0.045(3) 0.002(3) 0.000(2) 0.000(2)
C11 0.021(3) 0.038(3) 0.038(3) -0.006(3) 0.004(2) -0.001(3)
C12 0.024(3) 0.032(3) 0.036(3) -0.003(3) 0.009(2) 0.004(3)
C13 0.030(3) 0.037(3) 0.036(3) -0.005(3) 0.005(3) 0.001(3)
C14 0.025(3) 0.031(3) 0.038(3) 0.001(3) -0.003(2) -0.005(3)
C15 0.025(3) 0.041(4) 0.059(4) 0.002(3) -0.012(3) -0.005(3)
C16 0.019(3) 0.034(3) 0.024(3) 0.006(3) 0.003(2) -0.005(3)
C17 0.029(3) 0.027(3) 0.024(3) 0.006(2) 0.001(2) -0.004(2)
C18 0.020(3) 0.024(3) 0.037(3) -0.001(2) 0.006(2) -0.005(2)
C19 0.027(3) 0.027(3) 0.032(3) 0.001(2) 0.002(2) -0.005(2)
C20 0.018(3) 0.032(3) 0.029(3) 0.004(3) 0.005(2) 0.000(2)
C21 0.024(3) 0.029(3) 0.039(3) -0.001(3) -0.003(2) -0.009(3)
C22 0.025(3) 0.030(3) 0.025(3) 0.000(2) 0.004(2) -0.007(3)
C23 0.018(3) 0.027(3) 0.022(3) -0.005(2) -0.003(2) 0.000(2)
C24 0.015(2) 0.025(3) 0.027(3) -0.003(2) -0.008(2) -0.001(2)
C25 0.021(3) 0.027(3) 0.029(3) 0.000(3) -0.002(2) -0.004(3)
C26 0.018(3) 0.029(3) 0.031(3) -0.003(2) -0.001(2) 0.002(2)
C27 0.020(3) 0.024(3) 0.031(3) -0.002(2) -0.003(2) 0.006(2)
C28 0.021(3) 0.030(3) 0.023(3) -0.001(2) -0.005(2) -0.001(2)
C29 0.015(3) 0.029(3) 0.028(3) -0.001(2) 0.000(2) -0.004(2)
C30 0.018(3) 0.031(3) 0.031(3) -0.001(3) 0.001(2) 0.000(2)
C31 0.020(3) 0.026(3) 0.027(3) -0.001(2) 0.003(2) 0.003(2)
C32 0.025(3) 0.031(3) 0.028(3) -0.004(2) 0.002(2) 0.002(2)
C33 0.024(3) 0.023(3) 0.034(3) -0.001(2) 0.001(2) -0.002(2)
C34 0.020(3) 0.031(3) 0.029(3) -0.007(2) 0.006(2) -0.004(2)
C35 0.024(3) 0.043(4) 0.025(3) 0.001(3) -0.001(2) 0.004(3)
C36 0.016(2) 0.031(3) 0.032(3) 0.001(3) -0.002(2) -0.002(2)
O1 0.0218(19) 0.027(2) 0.037(2) 0.0018(17) -0.0048(16) -0.0043(16)
O2 0.019(2) 0.024(2) 0.041(2) 0.0037(18) -0.0073(17) -0.0027(16)
O3 0.0185(19) 0.022(2) 0.033(2) -0.0023(16) 0.0053(16) -0.0033(15)
O4 0.030(2) 0.019(2) 0.046(3) 0.0040(18) 0.0105(19) 0.0011(17)
O5 0.0126(18) 0.027(2) 0.031(2) 0.0022(17) -0.0027(15) 0.0053(15)
O6 0.0188(18) 0.041(2) 0.034(2) 0.001(2) 0.0028(16) -0.0011(19)
O7 0.0121(18) 0.027(2) 0.039(2) 0.0016(17) -0.0008(16) -0.0005(15)
O8 0.024(2) 0.027(3) 0.076(3) 0.010(2) -0.003(2) -0.0013(18)

loop_
_atom_type_symbol
_atom_type_description
_atom_type_scat_dispersion_real
_atom_type_scat_dispersion_imag
_atom_type_scat_source
C C 0.0033 0.0016 'International Tables Vol C Tables 4.2.6.8 and 6.1.1.4'
H H 0.0000 0.0000 'International Tables Vol C Tables 4.2.6.8 and 6.1.1.4'
O O 0.0106 0.0060 'International Tables Vol C Tables 4.2.6.8 and 6.1.1.4'
Br Br -0.2901 2.4595 'International Tables Vol C Tables 4.2.6.8 and 6.1.1.4'

loop_
_geom_angle_atom_site_label_1
_geom_angle_atom_site_label_2
_geom_angle_atom_site_label_3
_geom_angle
_geom_angle_site_symmetry_1
_geom_angle_site_symmetry_3
_geom_angle_publ_flag
O2 C1 O1 123.6(5) . . ?
O2 C1 C2 126.1(5) . . ?
O1 C1 C2 110.2(5) . . ?
C1 C2 C3 109.3(4) . . ?
C2 C3 C4 112.9(4) . . ?
C2 C3 C7 114.7(4) . . ?
C4 C3 C7 105.4(4) . . ?
O3 C4 C5 111.8(4) . . ?
O3 C4 C3 104.9(4) . . ?
C5 C4 C3 106.6(4) . . ?
C6 C5 C4 104.6(4) . . ?
O5 C6 C5 104.1(4) . . ?
O5 C6 C7 109.5(4) . . ?
C5 C6 C7 103.5(4) . . ?
C8 C7 C6 108.7(4) . . ?
C8 C7 C3 112.5(4) . . ?
C6 C7 C3 103.1(4) . . ?
C9 C8 C7 125.6(5) . . ?
C8 C9 C10 118.9(5) . . ?
O7 C10 C9 108.6(4) . . ?
O7 C10 C11 108.0(4) . . ?
C9 C10 C11 111.0(4) . . ?
C12 C11 C10 109.7(5) . . ?
C13 C12 C11 174.8(6) . . ?
O1 C14 C15 106.8(5) . . ?
O4 C16 O3 124.8(5) . . ?
O4 C16 C17 124.8(5) . . ?
O3 C16 C17 110.4(5) . . ?
C18 C17 C22 120.5(5) . . ?
C18 C17 C16 120.8(5) . . ?
C22 C17 C16 118.6(5) . . ?
C17 C18 C19 120.3(5) . . ?
C20 C19 C18 118.0(5) . . ?
C21 C20 C19 122.4(5) . . ?
C21 C20 Br1 120.4(4) . . ?
C19 C20 Br1 117.2(4) . . ?
C20 C21 C22 119.0(5) . . ?
C17 C22 C21 119.7(6) . . ?
O6 C23 O5 124.2(5) . . ?
O6 C23 C24 124.9(5) . . ?
O5 C23 C24 110.9(4) . . ?
C29 C24 C25 120.0(5) . . ?
C29 C24 C23 119.5(5) . . ?
C25 C24 C23 120.5(5) . . ?
C26 C25 C24 119.8(6) . . ?
C25 C26 C27 118.8(5) . . ?
C28 C27 C26 121.6(5) . . ?
C28 C27 Br2 119.0(4) . . ?
C26 C27 Br2 119.5(4) . . ?
C29 C28 C27 118.7(5) . . ?
C24 C29 C28 121.1(5) . . ?
O8 C30 O7 124.2(5) . . ?
O8 C30 C31 124.3(5) . . ?
O7 C30 C31 111.5(5) . . ?
C32 C31 C36 121.0(5) . . ?
C32 C31 C30 123.6(5) . . ?
C36 C31 C30 115.4(5) . . ?
C31 C32 C33 120.0(5) . . ?
C34 C33 C32 118.2(5) . . ?
C35 C34 C33 122.8(5) . . ?
C35 C34 Br3 119.1(4) . . ?
C33 C34 Br3 118.1(4) . . ?
C34 C35 C36 118.6(5) . . ?
C31 C36 C35 119.3(6) . . ?
C1 O1 C14 114.6(4) . . ?
C16 O3 C4 118.1(4) . . ?
C23 O5 C6 119.2(4) . . ?
C30 O7 C10 114.7(4) . . ?

loop_
_geom_bond_atom_site_label_1
_geom_bond_atom_site_label_2
_geom_bond_distance
_geom_bond_site_symmetry_2
_geom_bond_publ_flag
Br1 C20 1.899(5) . ?
Br2 C27 1.888(5) . ?
Br3 C34 1.901(5) . ?
C1 O2 1.185(7) . ?
C1 O1 1.362(6) . ?
C1 C2 1.527(8) . ?
C2 C3 1.530(7) . ?
C3 C4 1.550(7) . ?
C3 C7 1.555(7) . ?
C4 O3 1.476(6) . ?
C4 C5 1.526(7) . ?
C5 C6 1.517(8) . ?
C6 O5 1.463(6) . ?
C6 C7 1.541(7) . ?
C7 C8 1.521(7) . ?
C8 C9 1.296(8) . ?
C9 C10 1.507(7) . ?
C10 O7 1.480(6) . ?
C10 C11 1.522(8) . ?
C11 C12 1.472(8) . ?
C12 C13 1.174(9) . ?
C14 O1 1.448(7) . ?
C14 C15 1.501(8) . ?
C16 O4 1.218(8) . ?
C16 O3 1.335(6) . ?
C16 C17 1.496(8) . ?
C17 C18 1.372(8) . ?
C17 C22 1.386(8) . ?
C18 C19 1.405(8) . ?
C19 C20 1.391(8) . ?
C20 C21 1.360(9) . ?
C21 C22 1.405(8) . ?
C23 O6 1.220(6) . ?
C23 O5 1.346(6) . ?
C23 C24 1.486(7) . ?
C24 C29 1.383(8) . ?
C24 C25 1.402(7) . ?
C25 C26 1.398(7) . ?
C26 C27 1.401(8) . ?
C27 C28 1.387(8) . ?
C28 C29 1.389(8) . ?
C30 O8 1.186(7) . ?
C30 O7 1.361(7) . ?
C30 C31 1.506(7) . ?
C31 C32 1.371(8) . ?
C31 C36 1.406(8) . ?
C32 C33 1.401(7) . ?
C33 C34 1.398(8) . ?
C34 C35 1.363(9) . ?
C35 C36 1.409(8) . ?

loop_
_geom_torsion_atom_site_label_1
_geom_torsion_atom_site_label_2
_geom_torsion_atom_site_label_3
_geom_torsion_atom_site_label_4
_geom_torsion
_geom_torsion_site_symmetry_1
_geom_torsion_site_symmetry_2
_geom_torsion_site_symmetry_3
_geom_torsion_site_symmetry_4
_geom_torsion_publ_flag
O2 C1 C2 C3 30.4(7) . . . . ?
O1 C1 C2 C3 -148.3(4) . . . . ?
C1 C2 C3 C4 172.5(4) . . . . ?
C1 C2 C3 C7 51.7(6) . . . . ?
C2 C3 C4 O3 113.2(5) . . . . ?
C7 C3 C4 O3 -120.8(4) . . . . ?
C2 C3 C4 C5 -128.1(5) . . . . ?
C7 C3 C4 C5 -2.1(5) . . . . ?
O3 C4 C5 C6 91.4(5) . . . . ?
C3 C4 C5 C6 -22.7(5) . . . . ?
C4 C5 C6 O5 -75.4(5) . . . . ?
C4 C5 C6 C7 39.0(5) . . . . ?
O5 C6 C7 C8 -169.9(4) . . . . ?
C5 C6 C7 C8 79.6(5) . . . . ?
O5 C6 C7 C3 70.5(5) . . . . ?
C5 C6 C7 C3 -39.9(5) . . . . ?
C2 C3 C7 C8 33.6(6) . . . . ?
C4 C3 C7 C8 -91.3(5) . . . . ?
C2 C3 C7 C6 150.5(5) . . . . ?
C4 C3 C7 C6 25.6(5) . . . . ?
C6 C7 C8 C9 115.2(6) . . . . ?
C3 C7 C8 C9 -131.3(6) . . . . ?
C7 C8 C9 C10 -169.8(5) . . . . ?
C8 C9 C10 O7 -138.8(5) . . . . ?
C8 C9 C10 C11 102.6(6) . . . . ?
O7 C10 C11 C12 176.3(5) . . . . ?
C9 C10 C11 C12 -64.7(7) . . . . ?
C10 C11 C12 C13 16(8) . . . . ?
O4 C16 C17 C18 157.8(6) . . . . ?
O3 C16 C17 C18 -21.6(7) . . . . ?
O4 C16 C17 C22 -19.4(8) . . . . ?
O3 C16 C17 C22 161.2(5) . . . . ?
C22 C17 C18 C19 2.2(9) . . . . ?
C16 C17 C18 C19 -174.9(5) . . . . ?
C17 C18 C19 C20 -1.8(8) . . . . ?
C18 C19 C20 C21 0.6(8) . . . . ?
C18 C19 C20 Br1 -179.8(4) . . . . ?
C19 C20 C21 C22 0.2(9) . . . . ?
Br1 C20 C21 C22 -179.3(4) . . . . ?
C18 C17 C22 C21 -1.4(8) . . . . ?
C16 C17 C22 C21 175.8(5) . . . . ?
C20 C21 C22 C17 0.1(8) . . . . ?
O6 C23 C24 C29 -10.2(8) . . . . ?
O5 C23 C24 C29 168.0(4) . . . . ?
O6 C23 C24 C25 172.0(5) . . . . ?
O5 C23 C24 C25 -9.8(7) . . . . ?
C29 C24 C25 C26 0.7(8) . . . . ?
C23 C24 C25 C26 178.5(5) . . . . ?
C24 C25 C26 C27 -1.5(8) . . . . ?
C25 C26 C27 C28 1.0(8) . . . . ?
C25 C26 C27 Br2 -178.6(4) . . . . ?
C26 C27 C28 C29 0.4(8) . . . . ?
Br2 C27 C28 C29 179.9(4) . . . . ?
C25 C24 C29 C28 0.7(8) . . . . ?
C23 C24 C29 C28 -177.2(5) . . . . ?
C27 C28 C29 C24 -1.2(8) . . . . ?
O8 C30 C31 C32 169.7(6) . . . . ?
O7 C30 C31 C32 -9.7(7) . . . . ?
O8 C30 C31 C36 -9.5(9) . . . . ?
O7 C30 C31 C36 171.2(5) . . . . ?
C36 C31 C32 C33 1.6(8) . . . . ?
C30 C31 C32 C33 -177.6(5) . . . . ?
C31 C32 C33 C34 -1.8(8) . . . . ?
C32 C33 C34 C35 0.9(8) . . . . ?
C32 C33 C34 Br3 -179.7(4) . . . . ?
C33 C34 C35 C36 0.3(8) . . . . ?
Br3 C34 C35 C36 -179.1(4) . . . . ?
C32 C31 C36 C35 -0.4(8) . . . . ?
C30 C31 C36 C35 178.9(5) . . . . ?
C34 C35 C36 C31 -0.6(8) . . . . ?
O2 C1 O1 C14 -4.0(7) . . . . ?
C2 C1 O1 C14 174.7(4) . . . . ?
C15 C14 O1 C1 177.2(5) . . . . ?
O4 C16 O3 C4 -0.3(8) . . . . ?
C17 C16 O3 C4 179.1(4) . . . . ?
C5 C4 O3 C16 67.1(6) . . . . ?
C3 C4 O3 C16 -177.7(4) . . . . ?
O6 C23 O5 C6 3.2(7) . . . . ?
C24 C23 O5 C6 -175.0(4) . . . . ?
C5 C6 O5 C23 -172.8(4) . . . . ?
C7 C6 O5 C23 77.1(6) . . . . ?
O8 C30 O7 C10 0.3(8) . . . . ?
C31 C30 O7 C10 179.7(4) . . . . ?
C9 C10 O7 C30 142.8(5) . . . . ?
C11 C10 O7 C30 -96.7(5) . . . . ?

loop_
_cod_related_entry_id
_cod_related_entry_database
_cod_related_entry_code
1 ChemSpider 21195059
